data_4320775
loop_
_publ_author_name
'P. Manikandan'
'K. Padmakumar'
'K. R. Justin Thomas'
'B. Varghese'
'P. T. Manoharan'

_publ_section_title
;
 Lattice-Dictated Conformers in Bis(pyrazolyl)pyridine-Based Iron(II)
 Complexes: M\"ossbauer, NMR, and Magnetic Studies
;
_journal_name_full 'Inorganic Chemistry'
_journal_page_first 6930
_journal_page_last 6939
_journal_paper_doi 10.1021/ic010655g
_journal_volume 40
_journal_year 2001
_chemical_formula_sum 'C86 H88 B2 Fe N12'
_chemical_formula_weight 1367.15
_chemical_name_systematic
; 
 ? 
;
_space_group_IT_number 2
_symmetry_cell_setting triclinic
_symmetry_space_group_name_Hall '-P 1'
_symmetry_space_group_name_H-M 'P -1'
_atom_sites_solution_hydrogens geom
_atom_sites_solution_primary direct
_atom_sites_solution_secondary difmap
_audit_creation_method SHELXL
_cell_angle_alpha 90.45(3)
_cell_angle_beta 91.59(2)
_cell_angle_gamma 94.28(3)
_cell_formula_units_Z 2
_cell_length_a 11.444(3)
_cell_length_b 16.799(8)
_cell_length_c 19.801(6)
_cell_measurement_temperature 293(2)
_cell_volume 3794(2)
_computing_structure_refinement 'SHELXL-93 (Sheldrick, 1993)'
_computing_structure_solution 'SHELXS-86 (Sheldrick, 1990)'
_diffrn_ambient_temperature 293(2)
_diffrn_radiation_monochromator graphite
_diffrn_radiation_source 'fine-focus sealed tube'
_diffrn_radiation_type MoK\a
_diffrn_radiation_wavelength 0.71073
_diffrn_reflns_av_R_equivalents 0.8095
_diffrn_reflns_av_sigmaI/netI 0.0585
_diffrn_reflns_limit_h_max 13
_diffrn_reflns_limit_h_min -13
_diffrn_reflns_limit_k_max 19
_diffrn_reflns_limit_k_min -19
_diffrn_reflns_limit_l_max 51
_diffrn_reflns_limit_l_min 0
_diffrn_reflns_number 13349
_diffrn_reflns_theta_max 66.58
_diffrn_reflns_theta_min 2.06
_exptl_absorpt_coefficient_mu 0.252
_exptl_crystal_density_diffrn 1.197
_exptl_crystal_F_000 1448
_refine_diff_density_max 0.645
_refine_diff_density_min -0.321
_refine_diff_density_rms 0.048
_refine_ls_extinction_coef 0.0013(6)
_refine_ls_extinction_expression Fc^*^=kFc[1+0.001xFc^2^\l^3^/sin(2\q)]^-1/4^
_refine_ls_extinction_method SHELXL
_refine_ls_goodness_of_fit_all 1.085
_refine_ls_goodness_of_fit_obs 1.149
_refine_ls_matrix_type full
_refine_ls_number_parameters 955
_refine_ls_number_reflns 13346
_refine_ls_number_restraints 4
_refine_ls_restrained_S_all 1.085
_refine_ls_restrained_S_obs 1.149
_refine_ls_R_factor_all 0.1078
_refine_ls_R_factor_obs 0.0542
_refine_ls_shift/esd_max -0.224
_refine_ls_shift/esd_mean 0.010
_refine_ls_structure_factor_coef Fsqd
_refine_ls_weighting_details 'w=1/[\s^2^(Fo^2^)+(0.0800P)^2^+1.0723P] where P=(Fo^2^+2Fc^2^)/3'
_refine_ls_weighting_scheme calc
_refine_ls_wR_factor_all 0.1696
_refine_ls_wR_factor_obs 0.1364
_reflns_number_observed 8032
_reflns_number_total 13346
_reflns_observed_criterion >2sigma(I)
_cod_data_source_file ic010655g_1.cif
_cod_data_source_block '[FeL2](BPh4)2.2CH3CN'
_cod_depositor_comments
;
The following automatic conversions were performed:

'_refine_ls_weighting_scheme' value 'calc
w=1/[\s^2^(Fo^2^)+(0.0800P)^2^+1.0723P] where P=(Fo^2^+2Fc^2^)/3' was
changed to 'calc'. New tag '_refine_ls_weighting_details' was
created. The value of the new tag was set to
'w=1/[\s^2^(Fo^2^)+(0.0800P)^2^+1.0723P] where P=(Fo^2^+2Fc^2^)/3'.

Automatic conversion script
Id: cif_fix_values 3143 2015-03-26 13:38:13Z robertas 
;
_cod_original_cell_volume 3794.6(24)
_cod_database_code 4320775

loop_
_symmetry_equiv_pos_as_xyz
'x, y, z'
'-x, -y, -z'

loop_
_atom_site_aniso_label
_atom_site_aniso_U_11
_atom_site_aniso_U_22
_atom_site_aniso_U_33
_atom_site_aniso_U_23
_atom_site_aniso_U_13
_atom_site_aniso_U_12
Fe1 0.0394(3) 0.0421(3) 0.0421(3) 0.0020(2) 0.0007(2) 0.0027(2)
B1 0.049(2) 0.042(2) 0.052(2) 0.002(2) 0.007(2) -0.003(2)
B2 0.063(3) 0.055(3) 0.045(2) 0.004(2) 0.000(2) 0.009(2)
N1 0.043(2) 0.050(2) 0.043(2) -0.0005(13) -0.0020(12) 0.0057(13)
N2 0.042(2) 0.057(2) 0.056(2) -0.0038(14) -0.0078(13) 0.0028(14)
N3 0.047(2) 0.054(2) 0.049(2) 0.0052(14) -0.0025(13) 0.0023(14)
N4 0.0396(15) 0.050(2) 0.051(2) 0.0042(13) 0.0030(12) 0.0020(13)
N5 0.045(2) 0.044(2) 0.049(2) -0.0005(13) 0.0053(13) 0.0029(13)
N6 0.044(2) 0.042(2) 0.047(2) 0.0033(12) 0.0048(12) 0.0012(12)
N7 0.049(2) 0.039(2) 0.046(2) -0.0007(12) -0.0071(12) 0.0052(12)
N8 0.046(2) 0.053(2) 0.047(2) 0.0069(13) 0.0095(13) 0.0087(13)
N9 0.044(2) 0.054(2) 0.048(2) 0.0090(13) 0.0066(13) 0.0105(13)
N10 0.049(2) 0.047(2) 0.042(2) -0.0001(13) -0.0023(12) 0.0040(13)
N11A 0.156(15) 0.104(9) 0.275(23) 0.006(9) 0.101(13) -0.010(9)
N11B 0.299(50) 0.347(67) 0.215(27) -0.010(29) -0.037(26) -0.254(51)
N12A 0.426(49) 0.363(43) 0.252(33) -0.186(32) 0.079(35) -0.020(34)
N12B 0.159(20) 0.147(14) 0.277(29) -0.023(13) 0.123(17) 0.020(11)
C1 0.050(2) 0.050(2) 0.045(2) 0.002(2) -0.003(2) 0.007(2)
C2 0.073(3) 0.087(3) 0.042(2) 0.004(2) -0.009(2) 0.002(2)
C3 0.081(3) 0.106(4) 0.041(2) 0.001(2) 0.009(2) 0.002(3)
C4 0.060(2) 0.082(3) 0.047(2) -0.002(2) 0.012(2) -0.001(2)
C5 0.043(2) 0.046(2) 0.046(2) 0.0029(15) 0.0055(15) 0.0065(15)
C6 0.047(2) 0.058(2) 0.054(2) 0.001(2) -0.013(2) 0.007(2)
C7 0.047(2) 0.059(2) 0.075(3) -0.012(2) -0.004(2) 0.000(2)
C8 0.054(2) 0.051(2) 0.091(3) -0.005(2) -0.004(2) -0.010(2)
C9 0.049(2) 0.052(2) 0.071(3) 0.005(2) 0.004(2) -0.002(2)
C11 0.065(3) 0.082(3) 0.080(3) -0.024(2) -0.014(2) 0.010(2)
C10 0.068(3) 0.069(3) 0.076(3) 0.016(2) 0.003(2) -0.013(2)
C12 0.039(2) 0.052(2) 0.053(2) -0.003(2) 0.0066(15) 0.007(2)
C13 0.050(2) 0.053(2) 0.065(2) 0.006(2) 0.005(2) -0.010(2)
C14 0.063(3) 0.054(2) 0.079(3) -0.005(2) 0.007(2) -0.014(2)
C15 0.059(2) 0.042(2) 0.059(2) -0.004(2) 0.002(2) 0.001(2)
C16 0.081(3) 0.059(3) 0.074(3) -0.018(2) 0.013(2) 0.002(2)
C17 0.069(3) 0.081(3) 0.090(3) 0.008(3) 0.017(2) -0.021(2)
C18 0.049(2) 0.055(2) 0.049(2) 0.009(2) 0.012(2) 0.007(2)
C19 0.081(3) 0.095(3) 0.052(2) 0.009(2) 0.023(2) 0.031(3)
C20 0.102(4) 0.115(4) 0.048(2) -0.005(2) 0.011(2) 0.041(3)
C21 0.083(3) 0.088(3) 0.038(2) -0.001(2) -0.005(2) 0.021(2)
C22 0.052(2) 0.045(2) 0.040(2) 0.0026(14) -0.0012(15) 0.006(2)
C23 0.042(2) 0.056(2) 0.061(2) 0.008(2) 0.013(2) 0.004(2)
C24 0.056(2) 0.057(2) 0.055(2) 0.000(2) 0.005(2) 0.019(2)
C25 0.072(3) 0.053(2) 0.062(2) 0.008(2) 0.010(2) 0.021(2)
C26 0.058(2) 0.049(2) 0.051(2) 0.011(2) 0.004(2) 0.013(2)
C27 0.076(3) 0.071(3) 0.077(3) 0.029(2) 0.024(2) 0.025(2)
C28 0.079(3) 0.084(3) 0.082(3) 0.004(2) 0.024(2) 0.034(2)
C29 0.047(2) 0.047(2) 0.047(2) -0.006(2) -0.0093(15) 0.005(2)
C30 0.055(2) 0.041(2) 0.062(2) 0.005(2) -0.012(2) 0.007(2)
C31 0.072(3) 0.038(2) 0.070(3) -0.002(2) -0.014(2) 0.008(2)
C32 0.050(2) 0.042(2) 0.055(2) -0.003(2) -0.005(2) 0.008(2)
C33 0.078(3) 0.057(2) 0.057(2) -0.013(2) -0.005(2) 0.013(2)
C34 0.094(3) 0.056(2) 0.073(3) 0.013(2) -0.024(2) 0.006(2)
C35 0.045(2) 0.039(2) 0.050(2) 0.0008(15) 0.0036(15) 0.0008(15)
C36 0.047(2) 0.051(2) 0.060(2) -0.003(2) 0.005(2) 0.002(2)
C37 0.063(2) 0.051(2) 0.077(3) -0.014(2) 0.008(2) 0.009(2)
C38 0.077(3) 0.052(2) 0.059(2) -0.010(2) 0.004(2) -0.004(2)
C39 0.069(3) 0.064(3) 0.054(2) 0.000(2) -0.008(2) -0.003(2)
C40 0.057(2) 0.050(2) 0.056(2) 0.004(2) -0.003(2) 0.003(2)
C41 0.050(2) 0.042(2) 0.068(2) -0.001(2) 0.014(2) 0.005(2)
C42 0.058(2) 0.048(2) 0.068(3) 0.008(2) 0.016(2) 0.016(2)
C43 0.077(3) 0.068(3) 0.079(3) 0.020(2) 0.030(2) 0.027(2)
C44 0.087(3) 0.059(3) 0.110(4) 0.021(3) 0.040(3) 0.013(3)
C45 0.081(3) 0.043(2) 0.138(5) 0.003(3) 0.026(3) -0.004(2)
C46 0.065(3) 0.050(2) 0.086(3) -0.001(2) 0.014(2) -0.005(2)
C47 0.050(2) 0.045(2) 0.045(2) 0.0010(15) 0.0018(15) 0.004(2)
C48 0.056(2) 0.049(2) 0.058(2) -0.004(2) 0.001(2) 0.007(2)
C49 0.069(3) 0.063(3) 0.062(2) -0.011(2) 0.001(2) 0.015(2)
C50 0.054(2) 0.085(3) 0.058(2) -0.008(2) 0.002(2) 0.023(2)
C51 0.054(2) 0.071(3) 0.070(3) 0.006(2) 0.015(2) 0.004(2)
C52 0.059(2) 0.052(2) 0.073(3) 0.002(2) 0.014(2) 0.004(2)
C53 0.054(2) 0.045(2) 0.057(2) -0.008(2) 0.001(2) -0.002(2)
C54 0.067(2) 0.054(2) 0.061(2) -0.006(2) 0.001(2) 0.007(2)
C55 0.105(4) 0.062(3) 0.064(3) -0.010(2) -0.007(3) 0.014(3)
C56 0.090(4) 0.060(3) 0.089(4) -0.011(2) -0.035(3) 0.011(2)
C57 0.055(2) 0.077(3) 0.100(4) -0.008(3) -0.016(2) -0.001(2)
C58 0.053(2) 0.068(3) 0.075(3) -0.003(2) 0.000(2) -0.008(2)
C59 0.056(2) 0.052(2) 0.061(2) 0.005(2) 0.000(2) 0.001(2)
C60 0.062(3) 0.115(4) 0.071(3) 0.012(3) 0.007(2) 0.017(3)
C61 0.062(3) 0.142(5) 0.091(4) 0.014(3) -0.006(3) 0.026(3)
C62 0.076(3) 0.104(4) 0.092(4) 0.021(3) -0.026(3) 0.007(3)
C63 0.089(3) 0.075(3) 0.064(3) 0.006(2) -0.020(2) -0.004(3)
C64 0.074(3) 0.056(2) 0.056(2) 0.002(2) -0.012(2) -0.002(2)
C65 0.055(2) 0.062(2) 0.044(2) 0.002(2) -0.007(2) 0.004(2)
C66 0.070(3) 0.067(3) 0.053(2) 0.010(2) -0.001(2) 0.005(2)
C67 0.079(3) 0.084(3) 0.063(3) 0.019(2) -0.003(2) -0.007(3)
C68 0.064(3) 0.123(4) 0.045(2) 0.013(3) 0.000(2) -0.005(3)
C69 0.067(3) 0.110(4) 0.048(2) -0.009(2) -0.002(2) 0.012(3)
C70 0.062(2) 0.078(3) 0.052(2) -0.010(2) -0.002(2) 0.002(2)
C71 0.047(2) 0.058(2) 0.057(2) -0.001(2) 0.005(2) 0.003(2)
C72 0.103(3) 0.063(3) 0.058(3) -0.003(2) 0.009(2) 0.013(2)
C73 0.119(4) 0.071(3) 0.076(3) -0.013(3) 0.011(3) 0.005(3)
C74 0.087(3) 0.111(4) 0.054(3) -0.015(3) 0.002(2) -0.014(3)
C75 0.056(2) 0.098(4) 0.051(2) 0.009(2) 0.000(2) -0.002(2)
C76 0.048(2) 0.071(3) 0.050(2) 0.005(2) 0.000(2) 0.003(2)
C77 0.074(3) 0.059(2) 0.050(2) 0.002(2) 0.010(2) 0.012(2)
C78 0.089(3) 0.059(3) 0.064(3) -0.004(2) 0.010(2) 0.001(2)
C79 0.129(5) 0.063(3) 0.099(4) -0.009(3) 0.023(3) -0.011(3)
C80 0.161(6) 0.057(3) 0.102(4) 0.008(3) 0.046(4) 0.022(4)
C81 0.134(5) 0.073(4) 0.098(4) 0.024(3) 0.030(4) 0.043(4)
C82 0.093(3) 0.074(3) 0.073(3) 0.005(2) 0.010(2) 0.024(3)
C83 0.080(5) 0.115(5) 0.103(4) 0.004(4) 0.008(3) 0.004(4)
C84A 0.091(23) 0.229(35) 0.329(45) -0.189(38) -0.076(23) 0.000(19)
C84B 0.045(9) 0.052(7) 0.165(13) -0.004(7) 0.045(8) -0.016(5)
C85 0.181(10) 0.155(8) 0.173(9) -0.041(6) -0.034(7) 0.027(7)
C86A 0.077(24) 0.667(139) 0.213(50) -0.302(70) 0.041(27) -0.041(45)
C86B 0.165(21) 0.073(7) 0.188(14) -0.009(7) 0.101(13) 0.003(7)

loop_
_atom_site_label
_atom_site_type_symbol
_atom_site_fract_x
_atom_site_fract_y
_atom_site_fract_z
_atom_site_U_iso_or_equiv
_atom_site_thermal_displace_type
_atom_site_occupancy
_atom_site_calc_flag
_atom_site_refinement_flags
_atom_site_disorder_group
Fe1 Fe 0.14483(4) 0.22855(3) 0.21568(2) 0.0412(2) Uani 1 d . .
B1 B 0.2886(4) 0.6887(2) 0.0852(2) 0.0480(9) Uani 1 d . .
B2 B 0.3778(4) 0.7610(3) 0.5099(2) 0.0544(10) Uani 1 d . .
N1 N 0.1885(2) 0.2332(2) 0.10555(13) 0.0454(7) Uani 1 d . .
N2 N -0.0410(2) 0.1433(2) 0.11602(15) 0.0520(7) Uani 1 d . .
N3 N -0.0064(2) 0.1427(2) 0.18312(14) 0.0504(7) Uani 1 d . .
N4 N 0.3871(2) 0.3171(2) 0.18589(14) 0.0468(7) Uani 1 d . .
N5 N 0.3000(2) 0.3160(2) 0.23255(14) 0.0460(7) Uani 1 d . .
N6 N 0.1096(2) 0.2252(2) 0.32644(13) 0.0444(6) Uani 1 d . .
N7 N 0.2800(2) 0.1108(2) 0.30081(13) 0.0448(6) Uani 1 d . .
N8 N 0.0348(2) 0.3304(2) 0.21326(14) 0.0481(7) Uani 1 d . .
N9 N -0.0592(2) 0.3322(2) 0.25521(14) 0.0481(7) Uani 1 d . .
N10 N 0.2479(2) 0.1246(2) 0.23468(13) 0.0462(7) Uani 1 d . .
N11A N 0.7010(21) 0.8768(7) 0.2018(15) 0.178(10) Uani 0.60(4) d P .
N11B N 0.6300(58) 0.9246(48) 0.1748(17) 0.302(38) Uani 0.41(5) d P .
N12A N -0.0636(54) 0.6398(22) 0.3877(24) 0.349(24) Uani 0.47(4) d P .
N12B N -0.1357(26) 0.6298(11) 0.3340(18) 0.192(15) Uani 0.54(4) d P .
C1 C 0.1050(3) 0.2258(2) 0.0559(2) 0.0481(8) Uani 1 d . .
C2 C 0.1310(4) 0.2257(3) -0.0118(2) 0.0676(11) Uani 1 d . .
H2 H 0.0714(4) 0.2204(3) -0.0447(2) 0.081 Uiso 1 calc R .
C3 C 0.2473(4) 0.2335(3) -0.0299(2) 0.0761(13) Uani 1 d . .
H3 H 0.2669(4) 0.2324(3) -0.0751(2) 0.091 Uiso 1 calc R .
C4 C 0.3327(4) 0.2428(2) 0.0196(2) 0.0630(10) Uani 1 d . .
H4 H 0.4112(4) 0.2495(2) 0.0083(2) 0.076 Uiso 1 calc R .
C5 C 0.3019(3) 0.2422(2) 0.0861(2) 0.0449(8) Uani 1 d . .
C6 C -0.0198(3) 0.2146(2) 0.0770(2) 0.0529(9) Uani 1 d . .
H6A H -0.0383(3) 0.2605(2) 0.1036(2) 0.064 Uiso 1 calc R .
H6B H -0.0711(3) 0.2116(2) 0.0371(2) 0.064 Uiso 1 calc R .
C7 C -0.0988(3) 0.0736(2) 0.0966(2) 0.0606(10) Uani 1 d . .
C8 C -0.1030(3) 0.0277(2) 0.1522(2) 0.0662(11) Uani 1 d . .
H8 H -0.1378(3) -0.0240(2) 0.1546(2) 0.079 Uiso 1 calc R .
C9 C -0.0461(3) 0.0710(2) 0.2056(2) 0.0573(9) Uani 1 d . .
C11 C -0.1403(4) 0.0567(3) 0.0251(2) 0.0759(12) Uani 1 d . .
H11A H -0.1233(4) 0.1033(3) -0.0018(2) 0.114 Uiso 1 calc R .
H11B H -0.2233(4) 0.0431(3) 0.0239(2) 0.114 Uiso 1 calc R .
H11C H -0.1008(4) 0.0130(3) 0.0073(2) 0.114 Uiso 1 calc R .
C10 C -0.0301(4) 0.0466(3) 0.2767(2) 0.0719(12) Uani 1 d . .
H10A H 0.0127(4) 0.0890(3) 0.3017(2) 0.108 Uiso 1 calc R .
H10B H 0.0127(4) -0.0004(3) 0.2784(2) 0.108 Uiso 1 calc R .
H10C H -0.1054(4) 0.0354(3) 0.2962(2) 0.108 Uiso 1 calc R .
C12 C 0.3949(3) 0.2495(2) 0.1410(2) 0.0478(8) Uani 1 d . .
H12A H 0.3899(3) 0.2011(2) 0.1674(2) 0.057 Uiso 1 calc R .
H12B H 0.4711(3) 0.2538(2) 0.1205(2) 0.057 Uiso 1 calc R .
C13 C 0.4603(3) 0.3836(2) 0.1918(2) 0.0564(9) Uani 1 d . .
C14 C 0.4212(3) 0.4264(2) 0.2436(2) 0.0662(11) Uani 1 d . .
H14 H 0.4546(3) 0.4751(2) 0.2601(2) 0.079 Uiso 1 calc R .
C15 C 0.3224(3) 0.3843(2) 0.2675(2) 0.0537(9) Uani 1 d . .
C16 C 0.2486(4) 0.4095(2) 0.3238(2) 0.0712(11) Uani 1 d . .
H16A H 0.1854(4) 0.3696(2) 0.3301(2) 0.107 Uiso 1 calc R .
H16B H 0.2172(4) 0.4594(2) 0.3129(2) 0.107 Uiso 1 calc R .
H16C H 0.2957(4) 0.4157(2) 0.3647(2) 0.107 Uiso 1 calc R .
C17 C 0.5613(4) 0.4000(3) 0.1457(2) 0.0814(13) Uani 1 d . .
H17A H 0.5636(4) 0.3566(3) 0.1141(2) 0.122 Uiso 1 calc R .
H17B H 0.6332(4) 0.4054(3) 0.1720(2) 0.122 Uiso 1 calc R .
H17C H 0.5514(4) 0.4485(3) 0.1216(2) 0.122 Uiso 1 calc R .
C18 C 0.0133(3) 0.2565(2) 0.3499(2) 0.0505(9) Uani 1 d . .
C19 C 0.0036(4) 0.2797(3) 0.4159(2) 0.0743(12) Uani 1 d . .
H19 H -0.0644(4) 0.3008(3) 0.4303(2) 0.089 Uiso 1 calc R .
C20 C 0.0963(4) 0.2712(3) 0.4607(2) 0.0865(15) Uani 1 d . .
H20 H 0.0936(4) 0.2890(3) 0.5052(2) 0.104 Uiso 1 calc R .
C21 C 0.1929(4) 0.2360(3) 0.4382(2) 0.0691(11) Uani 1 d . .
H21 H 0.2546(4) 0.2271(3) 0.4680(2) 0.083 Uiso 1 calc R .
C22 C 0.1978(3) 0.2138(2) 0.3714(2) 0.0456(8) Uani 1 d . .
C23 C -0.0861(3) 0.2653(2) 0.2995(2) 0.0528(9) Uani 1 d . .
H23A H -0.0998(3) 0.2167(2) 0.2728(2) 0.063 Uiso 1 calc R .
H23B H -0.1572(3) 0.2737(2) 0.3234(2) 0.063 Uiso 1 calc R .
C24 C -0.1067(3) 0.4028(2) 0.2533(2) 0.0551(9) Uani 1 d . .
C25 C -0.0435(3) 0.4476(2) 0.2074(2) 0.0611(10) Uani 1 d . .
H25 H -0.0569(3) 0.4992(2) 0.1942(2) 0.073 Uiso 1 calc R .
C26 C 0.0431(3) 0.4028(2) 0.1843(2) 0.0523(9) Uani 1 d . .
C27 C 0.1347(4) 0.4252(3) 0.1341(2) 0.0732(12) Uani 1 d . .
H27A H 0.1829(4) 0.3815(3) 0.1280(2) 0.110 Uiso 1 calc R .
H27B H 0.1824(4) 0.4712(3) 0.1504(2) 0.110 Uiso 1 calc R .
H27C H 0.0976(4) 0.4374(3) 0.0918(2) 0.110 Uiso 1 calc R .
C28 C -0.2089(4) 0.4213(3) 0.2944(2) 0.0799(13) Uani 1 d . .
H28A H -0.2320(4) 0.3761(3) 0.3216(2) 0.120 Uiso 1 calc R .
H28B H -0.2731(4) 0.4332(3) 0.2648(2) 0.120 Uiso 1 calc R .
H28C H -0.1873(4) 0.4666(3) 0.3232(2) 0.120 Uiso 1 calc R .
C29 C 0.3044(3) 0.1786(2) 0.3464(2) 0.0471(8) Uani 1 d . .
H29A H 0.3517(3) 0.2197(2) 0.3233(2) 0.056 Uiso 1 calc R .
H29B H 0.3504(3) 0.1619(2) 0.3849(2) 0.056 Uiso 1 calc R .
C30 C 0.2977(3) 0.0339(2) 0.3118(2) 0.0528(9) Uani 1 d . .
C31 C 0.2768(3) -0.0041(2) 0.2508(2) 0.0600(10) Uani 1 d . .
H31 H 0.2816(3) -0.0583(2) 0.2422(2) 0.072 Uiso 1 calc R .
C32 C 0.2474(3) 0.0523(2) 0.2045(2) 0.0487(8) Uani 1 d . .
C33 C 0.2212(4) 0.0405(2) 0.1305(2) 0.0638(10) Uani 1 d . .
H33A H 0.2036(4) 0.0904(2) 0.1109(2) 0.096 Uiso 1 calc R .
H33B H 0.1551(4) 0.0023(2) 0.1240(2) 0.096 Uiso 1 calc R .
H33C H 0.2881(4) 0.0212(2) 0.1093(2) 0.096 Uiso 1 calc R .
C34 C 0.3322(4) 0.0034(2) 0.3797(2) 0.0750(12) Uani 1 d . .
H34A H 0.3396(4) 0.0468(2) 0.4118(2) 0.112 Uiso 1 calc R .
H34B H 0.4058(4) -0.0201(2) 0.3769(2) 0.112 Uiso 1 calc R .
H34C H 0.2733(4) -0.0361(2) 0.3940(2) 0.112 Uiso 1 calc R .
C35 C 0.2640(3) 0.6047(2) 0.0420(2) 0.0446(8) Uani 1 d . .
C36 C 0.3441(3) 0.5457(2) 0.0406(2) 0.0526(9) Uani 1 d . .
H36 H 0.4120(3) 0.5531(2) 0.0675(2) 0.063 Uiso 1 calc R .
C37 C 0.3276(4) 0.4775(2) 0.0015(2) 0.0635(10) Uani 1 d . .
H37 H 0.3850(4) 0.4411(2) 0.0014(2) 0.076 Uiso 1 calc R .
C38 C 0.2258(4) 0.4628(2) -0.0377(2) 0.0631(10) Uani 1 d . .
H38 H 0.2132(4) 0.4162(2) -0.0634(2) 0.076 Uiso 1 calc R .
C39 C 0.1450(4) 0.5179(2) -0.0377(2) 0.0630(10) Uani 1 d . .
H39 H 0.0768(4) 0.5092(2) -0.0642(2) 0.076 Uiso 1 calc R .
C40 C 0.1628(3) 0.5873(2) 0.0014(2) 0.0546(9) Uani 1 d . .
H40 H 0.1052(3) 0.6235(2) 0.0005(2) 0.066 Uiso 1 calc R .
C41 C 0.3418(3) 0.7579(2) 0.0336(2) 0.0527(9) Uani 1 d . .
C42 C 0.3149(3) 0.7579(2) -0.0351(2) 0.0571(9) Uani 1 d . .
H42 H 0.2697(3) 0.7145(2) -0.0537(2) 0.069 Uiso 1 calc R .
C43 C 0.3521(4) 0.8194(3) -0.0775(2) 0.0728(12) Uani 1 d . .
H43 H 0.3296(4) 0.8169(3) -0.1230(2) 0.087 Uiso 1 calc R .
C44 C 0.4210(4) 0.8835(3) -0.0535(3) 0.0841(14) Uani 1 d . .
H44 H 0.4475(4) 0.9241(3) -0.0822(3) 0.101 Uiso 1 calc R .
C45 C 0.4505(4) 0.8867(3) 0.0144(3) 0.0874(15) Uani 1 d . .
H45 H 0.4966(4) 0.9303(3) 0.0320(3) 0.105 Uiso 1 calc R .
C46 C 0.4118(4) 0.8247(2) 0.0571(2) 0.0673(11) Uani 1 d . .
H46 H 0.4334(4) 0.8281(2) 0.1027(2) 0.081 Uiso 1 calc R .
C47 C 0.1676(3) 0.7177(2) 0.1169(2) 0.0466(8) Uani 1 d . .
C48 C 0.1529(3) 0.7979(2) 0.1321(2) 0.0543(9) Uani 1 d . .
H48 H 0.2105(3) 0.8365(2) 0.1195(2) 0.065 Uiso 1 calc R .
C49 C 0.0564(4) 0.8221(3) 0.1650(2) 0.0641(10) Uani 1 d . .
H49 H 0.0515(4) 0.8760(3) 0.1744(2) 0.077 Uiso 1 calc R .
C50 C -0.0322(3) 0.7681(3) 0.1840(2) 0.0650(11) Uani 1 d . .
H50 H -0.0968(3) 0.7847(3) 0.2062(2) 0.078 Uiso 1 calc R .
C51 C -0.0228(3) 0.6891(3) 0.1694(2) 0.0644(10) Uani 1 d . .
H51 H -0.0819(3) 0.6513(3) 0.1815(2) 0.077 Uiso 1 calc R .
C52 C 0.0741(3) 0.6653(2) 0.1366(2) 0.0610(10) Uani 1 d . .
H52 H 0.0774(3) 0.6112(2) 0.1272(2) 0.073 Uiso 1 calc R .
C53 C 0.3819(3) 0.6736(2) 0.1475(2) 0.0527(9) Uani 1 d . .
C54 C 0.3476(4) 0.6561(2) 0.2133(2) 0.0608(10) Uani 1 d . .
H54 H 0.2686(4) 0.6564(2) 0.2230(2) 0.073 Uiso 1 calc R .
C55 C 0.4258(5) 0.6383(3) 0.2651(2) 0.0768(12) Uani 1 d . .
H55 H 0.3985(5) 0.6272(3) 0.3081(2) 0.092 Uiso 1 calc R .
C56 C 0.5432(5) 0.6372(3) 0.2528(3) 0.0803(14) Uani 1 d . .
H56 H 0.5959(5) 0.6253(3) 0.2872(3) 0.096 Uiso 1 calc R .
C57 C 0.5814(4) 0.6537(3) 0.1892(3) 0.0776(13) Uani 1 d . .
H57 H 0.6606(4) 0.6526(3) 0.1801(3) 0.093 Uiso 1 calc R .
C58 C 0.5022(3) 0.6723(2) 0.1379(2) 0.0663(11) Uani 1 d . .
H58 H 0.5308(3) 0.6843(2) 0.0953(2) 0.080 Uiso 1 calc R .
C59 C 0.2756(3) 0.7919(2) 0.4566(2) 0.0564(9) Uani 1 d . .
C60 C 0.1744(4) 0.8243(3) 0.4752(2) 0.0818(13) Uani 1 d . .
H60 H 0.1633(4) 0.8342(3) 0.5208(2) 0.098 Uiso 1 calc R .
C61 C 0.0871(4) 0.8432(4) 0.4281(3) 0.097(2) Uani 1 d . .
H61 H 0.0195(4) 0.8646(4) 0.4428(3) 0.117 Uiso 1 calc R .
C62 C 0.1010(4) 0.8305(3) 0.3614(3) 0.091(2) Uani 1 d . .
H62 H 0.0434(4) 0.8435(3) 0.3302(3) 0.109 Uiso 1 calc R .
C63 C 0.1989(4) 0.7986(3) 0.3402(2) 0.0771(13) Uani 1 d . .
H63 H 0.2088(4) 0.7895(3) 0.2944(2) 0.093 Uiso 1 calc R .
C64 C 0.2848(4) 0.7796(2) 0.3873(2) 0.0628(10) Uani 1 d . .
H64 H 0.3515(4) 0.7576(2) 0.3718(2) 0.075 Uiso 1 calc R .
C65 C 0.5046(3) 0.7845(2) 0.4747(2) 0.0538(9) Uani 1 d . .
C66 C 0.5564(4) 0.8623(2) 0.4764(2) 0.0635(10) Uani 1 d . .
H66 H 0.5209(4) 0.9010(2) 0.5007(2) 0.076 Uiso 1 calc R .
C67 C 0.6595(4) 0.8845(3) 0.4429(2) 0.0762(12) Uani 1 d . .
H67 H 0.6907(4) 0.9373(3) 0.4452(2) 0.091 Uiso 1 calc R .
C68 C 0.7150(4) 0.8297(3) 0.4070(2) 0.0783(13) Uani 1 d . .
H68 H 0.7845(4) 0.8443(3) 0.3856(2) 0.094 Uiso 1 calc R .
C69 C 0.6664(4) 0.7528(3) 0.4030(2) 0.0750(12) Uani 1 d . .
H69 H 0.7022(4) 0.7152(3) 0.3777(2) 0.090 Uiso 1 calc R .
C70 C 0.5640(3) 0.7305(3) 0.4365(2) 0.0642(10) Uani 1 d . .
H70 H 0.5338(3) 0.6776(3) 0.4335(2) 0.077 Uiso 1 calc R .
C71 C 0.3748(3) 0.8047(2) 0.5856(2) 0.0542(9) Uani 1 d . .
C72 C 0.3546(4) 0.8847(3) 0.5933(2) 0.0741(12) Uani 1 d . .
H72 H 0.3396(4) 0.9141(3) 0.5549(2) 0.089 Uiso 1 calc R .
C73 C 0.3557(5) 0.9228(3) 0.6560(2) 0.0884(14) Uani 1 d . .
H73 H 0.3434(5) 0.9769(3) 0.6587(2) 0.106 Uiso 1 calc R .
C74 C 0.3746(4) 0.8810(3) 0.7138(2) 0.0851(14) Uani 1 d . .
H74 H 0.3740(4) 0.9059(3) 0.7558(2) 0.102 Uiso 1 calc R .
C75 C 0.3945(3) 0.8020(3) 0.7087(2) 0.0685(11) Uani 1 d . .
H75 H 0.4082(3) 0.7728(3) 0.7474(2) 0.082 Uiso 1 calc R .
C76 C 0.3942(3) 0.7655(2) 0.6459(2) 0.0563(9) Uani 1 d . .
H76 H 0.4078(3) 0.7117(2) 0.6439(2) 0.068 Uiso 1 calc R .
C77 C 0.3538(4) 0.6645(2) 0.5190(2) 0.0605(10) Uani 1 d . .
C78 C 0.2482(4) 0.6222(2) 0.5012(2) 0.0707(11) Uani 1 d . .
H78 H 0.1889(4) 0.6494(2) 0.4808(2) 0.085 Uiso 1 calc R .
C79 C 0.2279(6) 0.5409(3) 0.5127(3) 0.098(2) Uani 1 d . .
H79 H 0.1557(6) 0.5150(3) 0.5004(3) 0.117 Uiso 1 calc R .
C80 C 0.3130(7) 0.4988(3) 0.5420(3) 0.105(2) Uani 1 d . .
H80 H 0.2991(7) 0.4443(3) 0.5494(3) 0.127 Uiso 1 calc R .
C81 C 0.4191(6) 0.5373(3) 0.5603(3) 0.099(2) Uani 1 d . .
H81 H 0.4777(6) 0.5092(3) 0.5802(3) 0.119 Uiso 1 calc R .
C82 C 0.4382(4) 0.6174(3) 0.5489(2) 0.0787(13) Uani 1 d . .
H82 H 0.5109(4) 0.6423(3) 0.5615(2) 0.094 Uiso 1 calc R .
C83 C 0.5127(6) 0.8524(5) 0.2645(4) 0.099(2) Uani 1 d . .
C84A C 0.5682(41) 0.8806(21) 0.2263(25) 0.219(20) Uani 0.48(5) d P .
C84B C 0.6219(16) 0.8688(7) 0.2275(11) 0.088(7) Uani 0.53(5) d P .
C85 C 0.0802(10) 0.5987(6) 0.3364(5) 0.170(3) Uani 1 d . .
C86A C 0.0200(35) 0.5724(76) 0.3763(33) 0.323(57) Uani 0.27(4) d P .
C86B C -0.0404(21) 0.6160(6) 0.3433(10) 0.140(9) Uani 0.74(4) d P .

loop_
_atom_type_symbol
_atom_type_description
_atom_type_scat_dispersion_real
_atom_type_scat_dispersion_imag
_atom_type_scat_source
C C 0.0033 0.0016 'International Tables Vol C Tables 4.2.6.8 and 6.1.1.4'
H H 0.0000 0.0000 'International Tables Vol C Tables 4.2.6.8 and 6.1.1.4'
N N 0.0061 0.0033 'International Tables Vol C Tables 4.2.6.8 and 6.1.1.4'
B B 0.0013 0.0007 'International Tables Vol C Tables 4.2.6.8 and 6.1.1.4'
Fe Fe 0.3463 0.8444 'International Tables Vol C Tables 4.2.6.8 and 6.1.1.4'

loop_
_geom_angle_atom_site_label_1
_geom_angle_atom_site_label_2
_geom_angle_atom_site_label_3
_geom_angle
_geom_angle_site_symmetry_1
_geom_angle_site_symmetry_3
_geom_angle_publ_flag
N8 Fe1 N10 171.12(10) . . ?
N8 Fe1 N5 87.85(11) . . ?
N10 Fe1 N5 93.16(10) . . ?
N8 Fe1 N6 85.34(10) . . ?
N10 Fe1 N6 85.81(10) . . ?
N5 Fe1 N6 91.63(10) . . ?
N8 Fe1 N3 92.21(11) . . ?
N10 Fe1 N3 88.03(11) . . ?
N5 Fe1 N3 171.91(10) . . ?
N6 Fe1 N3 96.43(10) . . ?
N8 Fe1 N1 95.72(10) . . ?
N10 Fe1 N1 93.15(10) . . ?
N5 Fe1 N1 86.15(10) . . ?
N6 Fe1 N1 177.50(10) . . ?
N3 Fe1 N1 85.79(10) . . ?
C47 B1 C53 108.8(3) . . ?
C47 B1 C35 111.5(3) . . ?
C53 B1 C35 108.2(3) . . ?
C47 B1 C41 108.8(3) . . ?
C53 B1 C41 111.5(3) . . ?
C35 B1 C41 108.2(3) . . ?
C77 B2 C65 111.8(3) . . ?
C77 B2 C71 108.6(3) . . ?
C65 B2 C71 110.1(3) . . ?
C77 B2 C59 108.3(3) . . ?
C65 B2 C59 105.9(3) . . ?
C71 B2 C59 112.2(3) . . ?
C1 N1 C5 116.9(3) . . ?
C1 N1 Fe1 122.2(2) . . ?
C5 N1 Fe1 120.9(2) . . ?
C7 N2 N3 111.7(3) . . ?
C7 N2 C6 128.2(3) . . ?
N3 N2 C6 120.0(3) . . ?
C9 N3 N2 105.2(3) . . ?
C9 N3 Fe1 132.9(2) . . ?
N2 N3 Fe1 116.9(2) . . ?
C13 N4 N5 111.8(3) . . ?
C13 N4 C12 128.2(3) . . ?
N5 N4 C12 119.9(3) . . ?
C15 N5 N4 104.3(3) . . ?
C15 N5 Fe1 135.7(2) . . ?
N4 N5 Fe1 117.5(2) . . ?
C18 N6 C22 117.5(3) . . ?
C18 N6 Fe1 120.0(2) . . ?
C22 N6 Fe1 119.8(2) . . ?
C30 N7 N10 112.4(3) . . ?
C30 N7 C29 128.3(3) . . ?
N10 N7 C29 118.8(3) . . ?
C26 N8 N9 104.7(3) . . ?
C26 N8 Fe1 134.6(2) . . ?
N9 N8 Fe1 120.1(2) . . ?
C24 N9 N8 111.9(3) . . ?
C24 N9 C23 128.5(3) . . ?
N8 N9 C23 119.3(3) . . ?
C32 N10 N7 104.1(3) . . ?
C32 N10 Fe1 132.4(2) . . ?
N7 N10 Fe1 116.8(2) . . ?
C84B N11A N11B 73.0(27) . . ?
C84B N11A C84A 15.2(25) . . ?
N11B N11A C84A 57.9(21) . . ?
N11A N11B C84A 72.4(42) . . ?
N11A N11B C84B 45.5(28) . . ?
C84A N11B C84B 26.8(16) . . ?
C86B N12A N12B 56.4(27) . . ?
C86B N12A C86A 51.8(39) . . ?
N12B N12A C86A 101.2(31) . . ?
C86B N12B N12A 47.6(24) . . ?
N1 C1 C2 122.7(3) . . ?
N1 C1 C6 117.2(3) . . ?
C2 C1 C6 120.1(3) . . ?
C1 C2 C3 119.0(4) . . ?
C4 C3 C2 119.1(4) . . ?
C3 C4 C5 119.5(4) . . ?
N1 C5 C4 122.8(3) . . ?
N1 C5 C12 117.1(3) . . ?
C4 C5 C12 120.1(3) . . ?
N2 C6 C1 111.8(3) . . ?
N2 C7 C8 105.8(3) . . ?
N2 C7 C11 122.6(4) . . ?
C8 C7 C11 131.6(4) . . ?
C7 C8 C9 108.4(4) . . ?
N3 C9 C8 109.0(3) . . ?
N3 C9 C10 122.6(3) . . ?
C8 C9 C10 128.4(4) . . ?
N4 C12 C5 114.2(3) . . ?
N4 C13 C14 106.2(3) . . ?
N4 C13 C17 122.3(4) . . ?
C14 C13 C17 131.6(4) . . ?
C13 C14 C15 107.4(3) . . ?
N5 C15 C14 110.3(3) . . ?
N5 C15 C16 123.3(3) . . ?
C14 C15 C16 126.3(3) . . ?
N6 C18 C19 122.9(3) . . ?
N6 C18 C23 116.7(3) . . ?
C19 C18 C23 120.4(3) . . ?
C18 C19 C20 119.0(4) . . ?
C21 C20 C19 118.6(4) . . ?
C22 C21 C20 119.8(4) . . ?
N6 C22 C21 122.0(3) . . ?
N6 C22 C29 118.2(3) . . ?
C21 C22 C29 119.8(3) . . ?
N9 C23 C18 110.7(3) . . ?
N9 C24 C25 105.6(3) . . ?
N9 C24 C28 123.1(3) . . ?
C25 C24 C28 131.3(4) . . ?
C24 C25 C26 108.0(3) . . ?
N8 C26 C25 109.7(3) . . ?
N8 C26 C27 121.8(3) . . ?
C25 C26 C27 128.4(3) . . ?
N7 C29 C22 114.2(3) . . ?
N7 C30 C31 105.8(3) . . ?
N7 C30 C34 122.8(3) . . ?
C31 C30 C34 131.5(3) . . ?
C30 C31 C32 107.6(3) . . ?
N10 C32 C31 110.2(3) . . ?
N10 C32 C33 122.0(3) . . ?
C31 C32 C33 127.8(3) . . ?
C36 C35 C40 114.1(3) . . ?
C36 C35 B1 123.0(3) . . ?
C40 C35 B1 122.9(3) . . ?
C37 C36 C35 123.5(3) . . ?
C36 C37 C38 120.2(4) . . ?
C39 C38 C37 118.5(4) . . ?
C38 C39 C40 120.9(4) . . ?
C39 C40 C35 122.7(4) . . ?
C42 C41 C46 114.6(3) . . ?
C42 C41 B1 123.4(3) . . ?
C46 C41 B1 121.9(3) . . ?
C43 C42 C41 123.3(4) . . ?
C44 C43 C42 120.9(5) . . ?
C43 C44 C45 118.3(4) . . ?
C44 C45 C46 120.5(5) . . ?
C45 C46 C41 122.4(5) . . ?
C52 C47 C48 113.6(3) . . ?
C52 C47 B1 123.9(3) . . ?
C48 C47 B1 122.3(3) . . ?
C49 C48 C47 122.8(4) . . ?
C50 C49 C48 121.3(4) . . ?
C51 C50 C49 118.1(4) . . ?
C50 C51 C52 120.3(4) . . ?
C51 C52 C47 123.9(4) . . ?
C54 C53 C58 114.3(4) . . ?
C54 C53 B1 123.2(3) . . ?
C58 C53 B1 122.3(3) . . ?
C55 C54 C53 123.3(4) . . ?
C56 C55 C54 120.1(4) . . ?
C57 C56 C55 119.0(4) . . ?
C56 C57 C58 120.3(4) . . ?
C57 C58 C53 122.9(4) . . ?
C60 C59 C64 114.7(4) . . ?
C60 C59 B2 125.2(4) . . ?
C64 C59 B2 119.9(3) . . ?
C59 C60 C61 122.5(4) . . ?
C62 C61 C60 120.3(5) . . ?
C63 C62 C61 119.7(4) . . ?
C62 C63 C64 119.7(5) . . ?
C63 C64 C59 123.0(4) . . ?
C66 C65 C70 114.6(4) . . ?
C66 C65 B2 121.7(3) . . ?
C70 C65 B2 123.5(4) . . ?
C67 C66 C65 122.6(4) . . ?
C68 C67 C66 120.7(5) . . ?
C67 C68 C69 118.8(4) . . ?
C68 C69 C70 120.6(4) . . ?
C69 C70 C65 122.7(4) . . ?
C76 C71 C72 114.2(4) . . ?
C76 C71 B2 123.6(3) . . ?
C72 C71 B2 122.2(3) . . ?
C71 C72 C73 123.0(4) . . ?
C74 C73 C72 120.1(5) . . ?
C73 C74 C75 119.0(4) . . ?
C74 C75 C76 119.9(4) . . ?
C75 C76 C71 123.7(4) . . ?
C78 C77 C82 114.1(4) . . ?
C78 C77 B2 123.6(4) . . ?
C82 C77 B2 122.2(4) . . ?
C79 C78 C77 122.5(5) . . ?
C80 C79 C78 120.6(6) . . ?
C81 C80 C79 119.5(5) . . ?
C80 C81 C82 119.5(5) . . ?
C81 C82 C77 123.8(5) . . ?
C84A C83 C84B 24.4(19) . . ?
C84B C84A C83 112.7(65) . . ?
C84B C84A N11B 74.3(78) . . ?
C83 C84A N11B 172.8(63) . . ?
C84B C84A N11A 24.6(47) . . ?
C83 C84A N11A 137.3(37) . . ?
N11B C84A N11A 49.7(41) . . ?
C84A C84B N11A 140.2(72) . . ?
C84A C84B N11B 78.9(71) . . ?
N11A C84B N11B 61.4(25) . . ?
C84A C84B C83 42.9(54) . . ?
N11A C84B C83 176.4(17) . . ?
N11B C84B C83 121.7(38) . . ?
C86A C85 C86B 55.2(55) . . ?
C85 C86A C86B 75.3(78) . . ?
C85 C86A N12A 102.6(100) . . ?
C86B C86A N12A 40.6(41) . . ?
N12A C86B N12B 76.0(33) . . ?
N12A C86B C86A 87.5(45) . . ?
N12B C86B C86A 141.6(36) . . ?
N12A C86B C85 117.8(47) . . ?
N12B C86B C85 165.2(22) . . ?
C86A C86B C85 49.5(28) . . ?

loop_
_geom_bond_atom_site_label_1
_geom_bond_atom_site_label_2
_geom_bond_distance
_geom_bond_site_symmetry_2
_geom_bond_publ_flag
Fe1 N8 2.199(3) . ?
Fe1 N10 2.208(3) . ?
Fe1 N5 2.235(3) . ?
Fe1 N6 2.241(3) . ?
Fe1 N3 2.245(3) . ?
Fe1 N1 2.251(3) . ?
B1 C47 1.641(5) . ?
B1 C53 1.642(5) . ?
B1 C35 1.647(5) . ?
B1 C41 1.649(5) . ?
B2 C77 1.636(6) . ?
B2 C65 1.649(6) . ?
B2 C71 1.666(6) . ?
B2 C59 1.668(5) . ?
N1 C1 1.350(4) . ?
N1 C5 1.361(4) . ?
N2 C7 1.350(5) . ?
N2 N3 1.376(4) . ?
N2 C6 1.440(4) . ?
N3 C9 1.339(4) . ?
N4 C13 1.349(4) . ?
N4 N5 1.377(4) . ?
N4 C12 1.446(4) . ?
N5 C15 1.340(4) . ?
N6 C18 1.348(4) . ?
N6 C22 1.353(4) . ?
N7 C30 1.341(4) . ?
N7 N10 1.376(4) . ?
N7 C29 1.455(4) . ?
N8 C26 1.346(4) . ?
N8 N9 1.379(4) . ?
N9 C24 1.342(4) . ?
N9 C23 1.452(4) . ?
N10 C32 1.349(4) . ?
N11A C84B 1.05(2) . ?
N11A N11B 1.29(8) . ?
N11A C84A 1.61(7) . ?
N11B C84A 1.43(6) . ?
N11B C84B 1.41(7) . ?
N12A C86B 1.01(3) . ?
N12A N12B 1.33(4) . ?
N12A C86A 1.55(11) . ?
N12B C86B 1.14(3) . ?
C1 C2 1.381(5) . ?
C1 C6 1.498(5) . ?
C2 C3 1.385(6) . ?
C3 C4 1.364(5) . ?
C4 C5 1.374(5) . ?
C5 C12 1.498(4) . ?
C7 C8 1.349(6) . ?
C7 C11 1.500(5) . ?
C8 C9 1.395(5) . ?
C9 C10 1.481(5) . ?
C13 C14 1.354(5) . ?
C13 C17 1.502(5) . ?
C14 C15 1.385(5) . ?
C15 C16 1.495(5) . ?
C18 C19 1.371(5) . ?
C18 C23 1.509(5) . ?
C19 C20 1.380(6) . ?
C20 C21 1.375(6) . ?
C21 C22 1.374(5) . ?
C22 C29 1.490(4) . ?
C24 C25 1.372(5) . ?
C24 C28 1.492(5) . ?
C25 C26 1.375(5) . ?
C26 C27 1.494(5) . ?
C30 C31 1.368(5) . ?
C30 C34 1.497(5) . ?
C31 C32 1.378(5) . ?
C32 C33 1.495(5) . ?
C35 C36 1.399(5) . ?
C35 C40 1.403(5) . ?
C36 C37 1.377(5) . ?
C37 C38 1.387(5) . ?
C38 C39 1.356(5) . ?
C39 C40 1.393(5) . ?
C41 C42 1.387(5) . ?
C41 C46 1.397(5) . ?
C42 C43 1.386(5) . ?
C43 C44 1.360(7) . ?
C44 C45 1.376(7) . ?
C45 C46 1.400(6) . ?
C47 C52 1.400(5) . ?
C47 C48 1.401(5) . ?
C48 C49 1.382(5) . ?
C49 C50 1.371(6) . ?
C50 C51 1.369(5) . ?
C51 C52 1.383(5) . ?
C53 C54 1.398(5) . ?
C53 C58 1.397(5) . ?
C54 C55 1.390(6) . ?
C55 C56 1.373(6) . ?
C56 C57 1.369(6) . ?
C57 C58 1.396(6) . ?
C59 C60 1.375(5) . ?
C59 C64 1.393(5) . ?
C60 C61 1.402(6) . ?
C61 C62 1.352(7) . ?
C62 C63 1.353(7) . ?
C63 C64 1.393(5) . ?
C65 C66 1.396(5) . ?
C65 C70 1.402(5) . ?
C66 C67 1.397(6) . ?
C67 C68 1.363(6) . ?
C68 C69 1.368(6) . ?
C69 C70 1.392(6) . ?
C71 C76 1.389(5) . ?
C71 C72 1.388(5) . ?
C72 C73 1.392(6) . ?
C73 C74 1.367(6) . ?
C74 C75 1.367(6) . ?
C75 C76 1.381(5) . ?
C77 C78 1.391(6) . ?
C77 C82 1.414(6) . ?
C78 C79 1.389(6) . ?
C79 C80 1.366(8) . ?
C80 C81 1.371(8) . ?
C81 C82 1.369(7) . ?
C83 C84A 1.09(6) . ?
C83 C84B 1.476(15) . ?
C84A C84B 0.66(3) . ?
C85 C86A 1.13(8) . ?
C85 C86B 1.44(2) . ?
C86A C86B 1.22(12) . ?
